data_2008829
loop_
_publ_author_name
'Achamlade, S.'
'El Hallaoui, A.'
'Hasnaoui, A.'
'Elachqar, A.'
'El Hajji, S.'
'Bellan, J.'
'Lopez, J.'
'Pierrot, M.'

_publ_section_title
;
 1-Propargyl-5-<i>p</i>-tolyl-1<i>H</i>-tetrazole and
 2-propargyl-5-<i>p</i>-tolyl-1<i>H</i>-tetrazole
;
_journal_issue 8
_journal_name_full 'Acta Crystallographica Section C'
_journal_page_first IUC9900081
_journal_paper_doi 10.1107/S0108270199099059
_journal_volume 55
_journal_year 1999
_chemical_formula_sum 'C11 H10 N4'
_chemical_formula_weight 198.23
_space_group_IT_number 14
_symmetry_cell_setting monoclinic
_symmetry_space_group_name_Hall '-P 2ybc'
_symmetry_space_group_name_H-M 'P 1 21/c 1'
_atom_type_scat_source 'Waasmaier & Kirfel (1995)'
_cell_angle_alpha 90.000(10)
_cell_angle_beta 94.666(3)
_cell_angle_gamma 90.000(10)
_cell_formula_units_Z 8
_cell_length_a 6.8758(4)
_cell_length_b 13.7186(7)
_cell_length_c 22.1870(10)
_cell_measurement_reflns_used 11648
_cell_measurement_temperature 298
_cell_measurement_theta_max 25.5
_cell_measurement_theta_min 1
_cell_volume 2085.88(19)
_computing_data_collection 'Kappa CCD'
_computing_data_reduction 'maXus (Mackay et al., 1998)'
_computing_molecular_graphics maXus
_computing_publication_material maXus
_computing_structure_refinement maXus
_computing_structure_solution maXus
_diffrn_measurement_device 'Kappa CCD (Nonius, 1996)'
_diffrn_measurement_method 'phi scan'
_diffrn_radiation_type MoK\a
_diffrn_radiation_wavelength 0.71073
_diffrn_reflns_av_R_equivalents 0.034
_diffrn_reflns_limit_h_max 8
_diffrn_reflns_limit_h_min 0
_diffrn_reflns_limit_k_max 17
_diffrn_reflns_limit_k_min 0
_diffrn_reflns_limit_l_max 27
_diffrn_reflns_limit_l_min -27
_diffrn_reflns_number 4257
_diffrn_reflns_theta_max 26.0
_exptl_absorpt_coefficient_mu 0.081
_exptl_absorpt_correction_type none
_exptl_crystal_colour Colourless
_exptl_crystal_density_diffrn 1.26
_exptl_crystal_density_meas 1.25
_exptl_crystal_description Cube
_exptl_crystal_size_max 0.30
_exptl_crystal_size_mid 0.25
_exptl_crystal_size_min 0.20
_refine_diff_density_max 0.15
_refine_diff_density_min -0.20
_refine_ls_extinction_method None
_refine_ls_goodness_of_fit_ref 1.235
_refine_ls_hydrogen_treatment noref
_refine_ls_number_parameters 271
_refine_ls_number_reflns 2986
_refine_ls_R_factor_gt 0.047
_refine_ls_shift/esd_mean 0.0041
_refine_ls_shift/su_max 0.0406
_refine_ls_structure_factor_coef F
_refine_ls_weighting_details 'w = 1/[\s^2^(Fo) + 0.03F~o~^2^]'
_refine_ls_weighting_scheme calc
_refine_ls_wR_factor_ref 0.064
_reflns_number_gt 2986
_reflns_number_total 4085
_reflns_observed_criterion refl_observed_if_I_>_3\s(I)
_cod_data_source_file qa0140.cif
_cod_data_source_block 2
_cod_depositor_comments
;
The following automatic conversions were performed:
'_symmetry_cell_setting' value 'Monoclinic' changed to 'monoclinic'
according to '/home/saulius/struct/CIF-dictionaries/cif_core.dic'
dictionary named 'cif_core.dic' version 2.4.1 from 2010-06-29.

Automatic conversion script
Id: cif_fix_enum 1527 2010-12-29 10:47:43Z saulius 

The following automatic conversions were performed:

'_atom_site_thermal_displace_type' tag value 'Uij' was replaced with
'Uani' value 30 times.

Automatic conversion script
Id: cif_fix_values 1646 2011-03-28 12:23:43Z adriana 

The following automatic conversions were performed:

'_symmetry_cell_setting' value 'Monoclinic' changed to 'monoclinic'
according to /home/saulius/struct/CIF-dictionaries/cif_core.dic
dictionary named 'cif_core.dic' version 2.4.1 from 2010-06-29.

Automatic conversion script
Id: cif_fix_values 1715 2011-07-08 13:25:40Z adriana 

The following automatic conversions were performed:

'_refine_ls_weighting_scheme' value 'w = 1/[\s^2^(Fo) + 0.03F~o~^2^]'
was changed to 'calc'. New tag '_refine_ls_weighting_details' was
created. The value of the new tag was set to 'w = 1/[\s^2^(Fo) +
0.03F~o~^2^]'.

Automatic conversion script
Id: cif_fix_values 3143 2015-03-26 13:38:13Z robertas 
;
_cod_original_cell_volume 2085.9(3)
_cod_original_sg_symbol_H-M 'P 21/c'
_cod_database_code 2008829

loop_
_symmetry_equiv_pos_as_xyz
+X,+Y,+Z
-X,-Y,-Z
-X,+Y+1/2,-Z+1/2
+X,-Y+1/2,+Z+1/2

loop_
_atom_site_aniso_label
_atom_site_aniso_U_11
_atom_site_aniso_U_22
_atom_site_aniso_U_33
_atom_site_aniso_U_12
_atom_site_aniso_U_13
_atom_site_aniso_U_23
N41 0.0524(4) 0.0598(4) 0.0459(4) -.0012(3) 0.0095(3) 0.0038(3)
N22 0.0437(4) 0.0639(4) 0.0413(3) -.0008(3) 0.0015(3) -.0043(3)
N21 0.0527(4) 0.0463(4) 0.0434(3) -.0033(3) 0.0083(3) 0.0040(3)
N12 0.0414(4) 0.0686(4) 0.0409(3) -.0021(3) 0.0015(3) -.0016(3)
N11 0.0565(4) 0.0473(4) 0.0432(4) -.0040(3) 0.0069(3) 0.0068(3)
N42 0.0441(4) 0.0754(5) 0.0479(4) -.0014(3) 0.0055(3) -.0002(3)
N31 0.0531(4) 0.0613(4) 0.0458(4) -.0006(3) 0.0103(3) 0.0067(3)
N32 0.0444(4) 0.0779(5) 0.0512(4) -.0010(3) 0.0055(3) -.0020(3)
C51 0.0496(5) 0.0389(4) 0.0442(4) 0.0001(3) 0.0099(3) -.0013(3)
C112 0.0474(5) 0.0746(6) 0.0454(4) -.0041(4) 0.0065(3) 0.0020(4)
C62 0.0441(5) 0.0417(4) 0.0425(4) -.0017(3) 0.0053(3) -.0044(3)
C52 0.0411(5) 0.0451(4) 0.0430(4) 0.0010(3) 0.0075(3) -.0063(3)
C61 0.0505(5) 0.0411(4) 0.0443(4) 0.0017(3) 0.0071(3) -.0027(3)
C131 0.0474(5) 0.0644(5) 0.0562(5) 0.0027(4) 0.0033(4) 0.0017(4)
C71 0.0561(5) 0.0640(5) 0.0478(4) -.0092(4) 0.0079(4) 0.0005(4)
C72 0.0508(5) 0.0595(5) 0.0479(4) 0.0029(4) 0.0104(3) -.0031(4)
C82 0.0754(6) 0.0611(6) 0.0416(4) -.0009(4) 0.0102(4) -.0027(4)
C111 0.0553(5) 0.0613(5) 0.0534(5) -.0008(4) 0.0085(4) 0.0032(4)
C122 0.0540(5) 0.0891(7) 0.0395(4) -.0031(5) -.0016(3) -.0058(4)
C102 0.0461(5) 0.0789(6) 0.0607(5) -.0037(4) -.0031(4) 0.0011(5)
C92 0.0695(6) 0.0479(5) 0.0510(5) -.0018(4) -.0083(4) -.0035(4)
C101 0.0517(5) 0.0665(6) 0.0714(6) -.0009(4) -.0015(4) -.0018(5)
C121 0.0513(6) 0.0661(6) 0.0570(5) -.0066(5) 0.0017(4) 0.0122(5)
C91 0.0734(6) 0.0529(5) 0.0521(5) 0.0060(4) -.0040(4) -.0061(4)
C132 0.0567(6) 0.0856(7) 0.0420(4) 0.0063(5) 0.0013(4) 0.0032(5)
C81 0.0768(6) 0.0631(6) 0.0458(5) -.0043(5) 0.0079(4) 0.0026(4)
C152 0.1010(10) 0.0742(8) 0.0607(6) 0.0047(7) -.0251(6) -.0005(6)
C151 0.0970(10) 0.0910(10) 0.0683(7) 0.0045(8) -.0215(6) 0.0004(7)
C141 0.0599(6) 0.1117(9) 0.0513(5) 0.0124(5) -.0003(4) 0.0102(5)
C142 0.1180(10) 0.0853(8) 0.0608(6) -.0040(7) 0.0069(6) 0.0131(6)

loop_
_atom_site_label
_atom_site_fract_x
_atom_site_fract_y
_atom_site_fract_z
_atom_site_U_iso_or_equiv
_atom_site_thermal_displace_type
_atom_site_occupancy
N41 0.99967(9) 0.14612(5) 0.48244(3) 0.0526(4) Uani 1.00
N22 0.94107(9) 0.27836(5) 0.74754(3) 0.0498(3) Uani 1.00
N21 0.69791(9) 0.12077(5) 0.46665(3) 0.0474(3) Uani 1.00
N12 0.77338(9) 0.28322(5) 0.71340(3) 0.0505(3) Uani 1.00
N11 0.73620(9) 0.09045(4) 0.52310(3) 0.0491(3) Uani 1.00
N42 1.02720(9) 0.32500(5) 0.66344(3) 0.0558(4) Uani 1.00
N31 0.85100(9) 0.15459(5) 0.44115(3) 0.0533(4) Uani 1.00
N32 1.09466(9) 0.30290(5) 0.71906(3) 0.0579(4) Uani 1.00
C51 0.92700(10) 0.10720(5) 0.53212(3) 0.0442(4) Uani 1.00
C112 0.50380(10) 0.34128(7) 0.60941(4) 0.0559(4) Uani 1.00
C62 0.70260(10) 0.33154(5) 0.60650(3) 0.0428(4) Uani 1.00
C52 0.83220(10) 0.31252(5) 0.66084(3) 0.0431(4) Uani 1.00
C61 1.04280(10) 0.08818(5) 0.58901(3) 0.0453(4) Uani 1.00
C131 0.48820(10) 0.14956(6) 0.37522(4) 0.0562(5) Uani 1.00
C71 0.95910(10) 0.04604(6) 0.63768(4) 0.0560(5) Uani 1.00
C72 0.77610(10) 0.34032(6) 0.55054(4) 0.0527(4) Uani 1.00
C82 0.65490(10) 0.35826(6) 0.49917(4) 0.0594(5) Uani 1.00
C111 1.23700(10) 0.11368(6) 0.59614(4) 0.0567(5) Uani 1.00
C122 0.95560(10) 0.25590(7) 0.81241(4) 0.0611(5) Uani 1.00
C102 0.38400(10) 0.35935(7) 0.55782(4) 0.0622(5) Uani 1.00
C92 0.45610(10) 0.36802(6) 0.50189(4) 0.0566(5) Uani 1.00
C101 1.34480(10) 0.09865(7) 0.65067(4) 0.0635(5) Uani 1.00
C121 0.49900(10) 0.11851(8) 0.43778(4) 0.0583(5) Uani 1.00
C91 1.26120(10) 0.05740(6) 0.69956(4) 0.0599(5) Uani 1.00
C132 0.90360(10) 0.15628(8) 0.82571(4) 0.0616(5) Uani 1.00
C81 1.06740(10) 0.03158(7) 0.69166(4) 0.0620(5) Uani 1.00
C152 0.3234(2) 0.38600(10) 0.44562(5) 0.0797(7) Uani 1.00
C151 1.3775(2) 0.04330(10) 0.75918(6) 0.0867(8) Uani 1.00
C141 0.47050(10) 0.17492(8) 0.32483(4) 0.0746(6) Uani 1.00
C142 0.8654(2) 0.07762(9) 0.83933(5) 0.0881(7) Uani 1.00
H112 0.44786 0.33388 0.64741 0.05000 Uiso 1.00
H71 0.82373 0.02814 0.63358 0.05000 Uiso 1.00
H72 0.91361 0.33282 0.54714 0.05000 Uiso 1.00
H82 0.71026 0.36416 0.46097 0.05000 Uiso 1.00
H111 1.29671 0.14358 0.56314 0.05000 Uiso 1.00
H122A 0.867(3) 0.298(2) 0.8314(9) 0.050(7) Uiso 1.00
H122B 1.086(3) 0.268(2) 0.8280(10) 0.050(8) Uiso 1.00
H102 0.24619 0.36575 0.56112 0.05000 Uiso 1.00
H101 1.47996 0.11695 0.65467 0.05000 Uiso 1.00
H121A 0.41918 0.15886 0.46238 0.07976 Uiso 1.00
H121B 0.45640 0.05409 0.43885 0.07410 Uiso 1.00
H81 1.00702 0.00158 0.72446 0.05000 Uiso 1.00
H141 0.45478 0.19522 0.28333 0.05000 Uiso 1.00
H142 0.83442 0.01242 0.85113 0.05000 Uiso 1.00
H151A 1.5034 0.0728 0.7540 0.08732 Uiso 0.50
H151B 1.3905 -0.0292 0.7670 0.075 Uiso 0.50
H151C 1.3524 0.0844 0.7948 0.075 Uiso 0.50
H151D 1.4330 0.1105 0.7700 0.075 Uiso 0.50
H151E 1.2829 0.0198 0.7896 0.075 Uiso 0.50
H151F 1.4992 0.0008 0.7550 0.075 Uiso 0.50
H152A 0.4235 0.3641 0.4052 0.075 Uiso 0.50
H152B 0.3790 0.4305 0.4156 0.075 Uiso 0.50
H152C 0.2791 0.4543 0.4450 0.075 Uiso 0.50
H152D 0.2317 0.3325 0.4401 0.075 Uiso 0.50
H152E 0.3314 0.3313 0.4110 0.075 Uiso 0.50
H152F 0.1874 0.4016 0.4547 0.075 Uiso 0.50

loop_
_geom_angle_atom_site_label_1
_geom_angle_atom_site_label_2
_geom_angle_atom_site_label_3
_geom_angle
N31 N41 C51 106.40(10)
N12 N22 N32 114.00(10)
N12 N22 C122 123.80(10)
N32 N22 C122 122.10(10)
N11 N21 N31 114.30(10)
N11 N21 C121 120.90(10)
N31 N21 C121 124.70(10)
N22 N12 C52 101.70(10)
N21 N11 C51 101.90(10)
N32 N42 C52 106.50(10)
N41 N31 N21 105.70(10)
N22 N32 N42 105.80(10)
N41 C51 N11 111.70(10)
N41 C51 C61 124.20(10)
N11 C51 C61 124.10(10)
C62 C112 C102 120.40(10)
C112 C62 C52 121.20(10)
C112 C62 C72 118.00(10)
C52 C62 C72 120.80(10)
N12 C52 N42 112.00(10)
N12 C52 C62 124.70(10)
N42 C52 C62 123.30(10)
C51 C61 C71 121.00(10)
C51 C61 C111 120.60(10)
C71 C61 C111 118.40(10)
C121 C131 C141 177.00(10)
C61 C71 C81 120.60(10)
C62 C72 C82 121.10(10)
C72 C82 C92 121.10(10)
C61 C111 C101 120.60(10)
N22 C122 C132 113.60(10)
C112 C102 C92 121.90(10)
C82 C92 C102 117.50(10)
C111 C101 C91 121.20(10)
N21 C121 C131 112.80(10)
C101 C91 C81 117.60(10)
C122 C132 C142 176.5(2)
C71 C81 C91 121.70(10)

loop_
_geom_bond_atom_site_label_1
_geom_bond_atom_site_label_2
_geom_bond_site_symmetry_1
_geom_bond_site_symmetry_2
_geom_bond_distance
_geom_bond_publ_flag
N41 N31 . . 1.3210(10) ?
N41 C51 . . 1.3560(10) ?
N22 N12 . . 1.3290(10) ?
N22 N32 . . 1.3180(10) ?
N22 C122 . . 1.467(2) ?
N21 N11 . . 1.3260(10) ?
N21 N31 . . 1.3190(10) ?
N21 C121 . . 1.463(2) ?
N12 C52 . . 1.3270(10) ?
N11 C51 . . 1.3310(10) ?
N42 N32 . . 1.3180(10) ?
N42 C52 . . 1.3480(10) ?
C51 C61 . . 1.4600(10) ?
C112 C62 . . 1.381(2) ?
C112 C102 . . 1.377(2) ?
C62 C52 . . 1.4630(10) ?
C62 C72 . . 1.383(2) ?
C61 C71 . . 1.390(2) ?
C61 C111 . . 1.377(2) ?
C131 C121 . . 1.448(2) ?
C131 C141 . . 1.168(2) ?
C71 C81 . . 1.372(2) ?
C72 C82 . . 1.378(2) ?
C82 C92 . . 1.379(2) ?
C111 C101 . . 1.382(2) ?
C122 C132 . . 1.449(2) ?
C102 C92 . . 1.379(2) ?
C101 C91 . . 1.389(2) ?
C91 C81 . . 1.376(2) ?
C132 C142 . . 1.157(2) ?
